data_4348915
loop_
_publ_author_name
'Dong, Yanping'
'Yan, Pengfei'
'Zou, Xiaoyan'
'Li, Guangming'

_publ_section_title
;
 Azacyclo-auxiliary ligand-tuned SMMs of dibenzoylmethane Dy(iii)
 complexes
;
_journal_issue 9
_journal_name_full 'Inorganic Chemistry Frontiers'
_journal_page_first 827
_journal_paper_doi 10.1039/C5QI00079C
_journal_volume 2
_journal_year 2015
_chemical_formula_moiety 'C63 H43 Dy N4 O6'
_chemical_formula_sum 'C63 H43 Dy N4 O6'
_chemical_formula_weight 1114.52
_space_group_IT_number 14
_space_group_name_Hall '-P 2ybc'
_space_group_name_H-M_alt 'P 1 21/c 1'
_symmetry_cell_setting monoclinic
_symmetry_space_group_name_Hall '-P 2ybc'
_symmetry_space_group_name_H-M 'P 1 21/c 1'
_atom_sites_solution_hydrogens geom
_atom_sites_solution_primary direct
_atom_sites_solution_secondary difmap
_audit_creation_method SHELXL-97
_audit_update_record
;
2015-04-29 deposited with the CCDC.
2015-06-24 downloaded from the CCDC.
;
_cell_angle_alpha 90.00
_cell_angle_beta 100.394(9)
_cell_angle_gamma 90.00
_cell_formula_units_Z 8
_cell_length_a 12.188(5)
_cell_length_b 22.423(5)
_cell_length_c 41.216(5)
_cell_measurement_temperature 293(2)
_cell_volume 11079(5)
_computing_cell_refinement 'Bruker FRAMBO'
_computing_data_collection 'Bruker FRAMBO'
_computing_data_reduction 'Bruker SHELXTL'
_computing_molecular_graphics 'Bruker SHELXTL'
_computing_publication_material 'Bruker SHELXTL'
_computing_structure_refinement 'SHELXL-97 (Sheldrick, 1997)'
_computing_structure_solution 'Bruker SHELXTL'
_diffrn_ambient_temperature 293(2)
_diffrn_measured_fraction_theta_full 0.998
_diffrn_measured_fraction_theta_max 0.998
_diffrn_measurement_device_type 'multiwire proportional'
_diffrn_measurement_method 'phi and omega scans'
_diffrn_radiation_monochromator graphite
_diffrn_radiation_source 'fine-focus sealed tube'
_diffrn_radiation_type MoK\a
_diffrn_radiation_wavelength 0.71069
_diffrn_reflns_av_R_equivalents 0.0467
_diffrn_reflns_av_sigmaI/netI 0.0672
_diffrn_reflns_limit_h_max 14
_diffrn_reflns_limit_h_min -13
_diffrn_reflns_limit_k_max 21
_diffrn_reflns_limit_k_min -26
_diffrn_reflns_limit_l_max 49
_diffrn_reflns_limit_l_min -40
_diffrn_reflns_number 45295
_diffrn_reflns_theta_full 25.00
_diffrn_reflns_theta_max 25.00
_diffrn_reflns_theta_min 3.11
_exptl_absorpt_coefficient_mu 1.403
_exptl_absorpt_correction_T_max 0.833
_exptl_absorpt_correction_T_min 0.709
_exptl_absorpt_correction_type multi-scan
_exptl_absorpt_process_details sadabs(Sheldrick,1996)
_exptl_crystal_colour colourless
_exptl_crystal_density_diffrn 1.336
_exptl_crystal_density_method 'not measured'
_exptl_crystal_description block
_exptl_crystal_F_000 4504
_exptl_crystal_size_max 0.3
_exptl_crystal_size_mid 0.21
_exptl_crystal_size_min 0.13
_platon_squeeze_details ' ?'
_refine_diff_density_max 1.424
_refine_diff_density_min -1.856
_refine_diff_density_rms 0.146
_refine_ls_extinction_method none
_refine_ls_goodness_of_fit_ref 1.076
_refine_ls_hydrogen_treatment mixed
_refine_ls_matrix_type full
_refine_ls_number_parameters 1333
_refine_ls_number_reflns 19532
_refine_ls_number_restraints 204
_refine_ls_restrained_S_all 1.073
_refine_ls_R_factor_all 0.1121
_refine_ls_R_factor_gt 0.0779
_refine_ls_shift/su_max 0.001
_refine_ls_shift/su_mean 0.000
_refine_ls_structure_factor_coef Fsqd
_refine_ls_weighting_details 'calc w=1/[\s^2^(Fo^2^)+(0.1135P)^2^+57.2066P] where P=(Fo^2^+2Fc^2^)/3'
_refine_ls_weighting_scheme calc
_refine_ls_wR_factor_gt 0.2090
_refine_ls_wR_factor_ref 0.2520
_reflns_number_gt 14204
_reflns_number_total 19532
_reflns_threshold_expression >2sigma(I)
_cod_data_source_file c5qi00079c2.cif
_cod_data_source_block 4
_cod_original_sg_symbol_H-M 'P 21/c'
_cod_database_code 4348915

loop_
_symmetry_equiv_pos_as_xyz
'x, y, z'
'-x, y+1/2, -z+1/2'
'-x, -y, -z'
'x, -y-1/2, z-1/2'

loop_
_atom_site_label
_atom_site_type_symbol
_atom_site_fract_x
_atom_site_fract_y
_atom_site_fract_z
_atom_site_U_iso_or_equiv
_atom_site_adp_type
_atom_site_occupancy
_atom_site_symmetry_multiplicity
_atom_site_calc_flag
_atom_site_refinement_flags
Dy1 Dy 0.82808(4) 0.04931(2) 0.270828(11) 0.06345(18) Uani 1 1 d .
O1 O 0.7827(6) 0.0723(3) 0.32312(16) 0.0651(18) Uani 1 1 d .
O2 O 0.6400(6) 0.0681(3) 0.26542(17) 0.0688(19) Uani 1 1 d .
O3 O 0.8601(8) -0.0385(4) 0.29726(19) 0.087(2) Uani 1 1 d .
O4 O 0.7387(7) -0.0237(4) 0.23550(18) 0.084(2) Uani 1 1 d .
O5 O 1.0040(6) 0.0678(3) 0.30149(16) 0.0694(19) Uani 1 1 d .
O6 O 0.9581(7) 0.0315(4) 0.23661(17) 0.083(2) Uani 1 1 d .
N1 N 0.8300(6) 0.1640(4) 0.27615(18) 0.058(2) Uani 1 1 d .
N2 N 0.7598(7) 0.1105(4) 0.21818(18) 0.061(2) Uani 1 1 d .
C1 C 0.6327(13) -0.1036(6) 0.2095(3) 0.087(3) Uani 1 1 d U
C2 C 0.7127(9) -0.0779(5) 0.2384(3) 0.065(3) Uani 1 1 d .
C3 C 0.7506(10) -0.1115(5) 0.2658(3) 0.074(3) Uani 1 1 d .
H3 H 0.7269 -0.1509 0.2657 0.088 Uiso 1 1 calc R
C4 C 0.8232(9) -0.0908(5) 0.2942(2) 0.064(3) Uani 1 1 d .
C5 C 0.8611(8) -0.1305(5) 0.3235(3) 0.062(3) Uani 1 1 d .
C6 C 0.9366(11) -0.1078(6) 0.3493(3) 0.086(4) Uani 1 1 d .
H6 H 0.9641 -0.0693 0.3481 0.103 Uiso 1 1 calc R
C7 C 0.4805(11) 0.1259(6) 0.2565(3) 0.081(3) Uani 1 1 d .
C8 C 0.4250(14) 0.1770(8) 0.2621(4) 0.113(5) Uani 1 1 d .
H8 H 0.4496 0.1985 0.2814 0.136 Uiso 1 1 calc R
C9 C 0.5833(9) 0.1040(5) 0.2789(3) 0.063(3) Uani 1 1 d .
C10 C 0.6114(10) 0.1216(5) 0.3114(3) 0.069(3) Uani 1 1 d .
H10 H 0.5627 0.1467 0.3198 0.083 Uiso 1 1 calc R
C11 C 0.7104(10) 0.1035(5) 0.3325(3) 0.066(3) Uani 1 1 d .
C12 C 0.7309(10) 0.1220(5) 0.3683(3) 0.073(3) Uani 1 1 d .
C13 C 0.7284(10) 0.0839(5) 0.1891(2) 0.070(3) Uani 1 1 d .
H13 H 0.7546 0.0456 0.1863 0.083 Uiso 1 1 calc R
C14 C 0.6582(10) 0.1105(5) 0.1625(2) 0.072(3) Uani 1 1 d .
H14 H 0.6380 0.0901 0.1427 0.086 Uiso 1 1 calc R
C15 C 0.6203(9) 0.1662(5) 0.1659(2) 0.065(3) Uani 1 1 d .
H15 H 0.5742 0.1849 0.1484 0.078 Uiso 1 1 calc R
C16 C 0.6515(8) 0.1960(4) 0.1965(2) 0.053(2) Uani 1 1 d .
C17 C 0.7217(8) 0.1661(4) 0.2213(2) 0.054(2) Uani 1 1 d .
C18 C 0.7620(9) 0.1956(5) 0.2529(2) 0.060(3) Uani 1 1 d .
C19 C 0.7281(8) 0.2541(4) 0.2580(2) 0.053(2) Uani 1 1 d .
C21 C 0.7701(10) 0.2809(5) 0.2883(3) 0.069(3) Uani 1 1 d .
H21 H 0.7479 0.3192 0.2929 0.083 Uiso 1 1 calc R
C22 C 0.8459(11) 0.2493(5) 0.3113(3) 0.076(3) Uani 1 1 d .
H22 H 0.8797 0.2671 0.3309 0.091 Uiso 1 1 calc R
C23 C 0.8696(9) 0.1916(5) 0.3045(2) 0.067(3) Uani 1 1 d .
H23 H 0.9164 0.1702 0.3208 0.080 Uiso 1 1 calc R
N4 N 0.6216(7) 0.3408(4) 0.2374(2) 0.063(2) Uani 1 1 d .
C25 C 0.6149(8) 0.2564(4) 0.2017(2) 0.054(2) Uani 1 1 d .
C26 C 0.6515(8) 0.2848(5) 0.2319(2) 0.058(2) Uani 1 1 d .
N3 N 0.5405(7) 0.2818(4) 0.17740(19) 0.063(2) Uani 1 1 d .
C28 C 0.5107(9) 0.3384(5) 0.1825(2) 0.062(3) Uani 1 1 d .
C29 C 1.0225(15) -0.0197(7) 0.1843(3) 0.107(4) Uani 1 1 d U
H29 H 0.9475 -0.0101 0.1826 0.129 Uiso 1 1 calc R
C30 C 1.0993(12) -0.0096(5) 0.2130(3) 0.079(3) Uani 1 1 d U
C31 C 1.0582(10) 0.0178(5) 0.2416(3) 0.064(3) Uani 1 1 d .
C32 C 1.1314(9) 0.0261(5) 0.2709(3) 0.065(3) Uani 1 1 d .
H32 H 1.2054 0.0148 0.2719 0.078 Uiso 1 1 calc R
C33 C 1.1007(9) 0.0505(4) 0.2992(2) 0.056(2) Uani 1 1 d .
C34 C 1.1865(8) 0.0545(4) 0.3303(2) 0.056(2) Uani 1 1 d .
C35 C 1.1528(10) 0.0480(5) 0.3600(3) 0.072(3) Uani 1 1 d .
H35 H 1.0770 0.0456 0.3605 0.086 Uiso 1 1 calc R
C36 C 1.2278(11) 0.0448(6) 0.3889(3) 0.091(4) Uani 1 1 d .
H36 H 1.2026 0.0398 0.4087 0.110 Uiso 1 1 calc R
C37 C 1.3770(10) 0.0570(6) 0.3593(4) 0.086(4) Uani 1 1 d .
H37 H 1.4528 0.0603 0.3588 0.103 Uiso 1 1 calc R
C38 C 1.3012(11) 0.0599(5) 0.3305(3) 0.074(3) Uani 1 1 d .
H38 H 1.3261 0.0656 0.3107 0.089 Uiso 1 1 calc R
C39 C 0.9724(12) -0.1436(8) 0.3778(3) 0.099(5) Uani 1 1 d .
H39 H 1.0240 -0.1287 0.3953 0.118 Uiso 1 1 calc R
C40 C 0.9298(12) -0.2007(8) 0.3790(4) 0.094(5) Uani 1 1 d .
H40 H 0.9524 -0.2245 0.3975 0.113 Uiso 1 1 calc R
C41 C 0.8215(12) -0.1874(7) 0.3258(3) 0.093(4) Uani 1 1 d .
H41 H 0.7708 -0.2030 0.3083 0.111 Uiso 1 1 calc R
C42 C 0.5519(9) 0.3679(5) 0.2124(3) 0.064(3) Uani 1 1 d .
C43 C 0.5152(11) 0.4275(5) 0.2163(3) 0.079(3) Uani 1 1 d .
H43 H 0.5384 0.4472 0.2363 0.095 Uiso 1 1 calc R
C44 C 0.4476(12) 0.4554(6) 0.1917(4) 0.090(4) Uani 1 1 d .
H44 H 0.4277 0.4949 0.1943 0.108 Uiso 1 1 calc R
C45 C 0.4060(12) 0.4253(6) 0.1617(4) 0.090(4) Uani 1 1 d .
H45 H 0.3580 0.4448 0.1450 0.109 Uiso 1 1 calc R
C46 C 0.4363(10) 0.3685(6) 0.1575(3) 0.074(3) Uani 1 1 d .
H46 H 0.4079 0.3488 0.1379 0.089 Uiso 1 1 calc R
C47 C 1.3424(13) 0.0491(7) 0.3888(4) 0.106(5) Uani 1 1 d .
H47 H 1.3938 0.0466 0.4084 0.127 Uiso 1 1 calc R
C48 C 0.8545(16) -0.2216(7) 0.3531(4) 0.111(5) Uani 1 1 d .
H48 H 0.8252 -0.2597 0.3540 0.133 Uiso 1 1 calc R
C49 C 0.5850(17) -0.1578(8) 0.2095(4) 0.137(5) Uani 1 1 d U
H49 H 0.6060 -0.1821 0.2279 0.164 Uiso 1 1 calc R
C50 C 0.4405(13) 0.0939(7) 0.2288(4) 0.113(5) Uani 1 1 d .
H50 H 0.4754 0.0584 0.2250 0.135 Uiso 1 1 calc R
C51 C 1.0653(17) -0.0455(7) 0.1579(4) 0.123(5) Uani 1 1 d U
H51 H 1.0177 -0.0499 0.1377 0.148 Uiso 1 1 calc R
C52 C 1.1676(18) -0.0634(7) 0.1604(4) 0.118(4) Uani 1 1 d U
H52 H 1.1885 -0.0823 0.1423 0.142 Uiso 1 1 calc R
C53 C 0.8410(14) 0.1145(6) 0.3867(3) 0.098(4) Uani 1 1 d .
H53 H 0.8954 0.0982 0.3761 0.117 Uiso 1 1 calc R
C54 C 0.6514(13) 0.1461(7) 0.3837(4) 0.106(5) Uani 1 1 d .
H54 H 0.5793 0.1528 0.3724 0.127 Uiso 1 1 calc R
Dy2 Dy 0.69583(4) 0.257267(19) 0.065754(11) 0.05366(16) Uani 1 1 d .
O7 O 0.8692(6) 0.2532(3) 0.05058(17) 0.0655(18) Uani 1 1 d .
O8 O 0.7428(6) 0.3524(3) 0.05119(17) 0.0622(17) Uani 1 1 d .
O11 O 0.5606(6) 0.2027(3) 0.08500(18) 0.0658(18) Uani 1 1 d .
O12 O 0.5418(6) 0.3199(3) 0.06718(18) 0.0649(18) Uani 1 1 d .
O10 O 0.7089(7) 0.1594(3) 0.04678(19) 0.073(2) Uani 1 1 d .
O9 O 0.6043(6) 0.2539(3) 0.01244(17) 0.0624(17) Uani 1 1 d .
N7 N 0.7458(6) 0.3127(3) 0.12135(18) 0.0503(18) Uani 1 1 d .
N8 N 0.8255(6) 0.2032(3) 0.11422(19) 0.0521(18) Uani 1 1 d .
C55 C 0.4539(14) 0.2036(7) -0.0664(4) 0.110(5) Uani 1 1 d .
H55 H 0.4797 0.1647 -0.0674 0.132 Uiso 1 1 calc R
C56 C 1.0557(12) 0.2005(6) 0.0361(4) 0.101(5) Uani 1 1 d .
H56 H 1.0132 0.1807 0.0493 0.121 Uiso 1 1 calc R
C57 C 1.0186(10) 0.2962(6) 0.2571(3) 0.076(3) Uani 1 1 d .
C58 C 1.0562(10) 0.2361(6) 0.2542(3) 0.079(3) Uani 1 1 d .
N6 N 1.0219(8) 0.2041(4) 0.2260(2) 0.077(3) Uani 1 1 d .
C59 C 0.9557(8) 0.2323(4) 0.2020(2) 0.056(2) Uani 1 1 d .
C60 C 0.9180(8) 0.2912(4) 0.2047(2) 0.057(2) Uani 1 1 d .
N5 N 0.9517(8) 0.3224(4) 0.2320(2) 0.070(2) Uani 1 1 d .
C61 C 0.9254(8) 0.2010(4) 0.1706(2) 0.054(2) Uani 1 1 d .
C62 C 0.9626(11) 0.1446(5) 0.1658(3) 0.076(3) Uani 1 1 d .
H62 H 1.0059 0.1240 0.1830 0.091 Uiso 1 1 calc R
C63 C 0.9354(12) 0.1191(5) 0.1354(3) 0.085(4) Uani 1 1 d .
H63 H 0.9612 0.0812 0.1317 0.103 Uiso 1 1 calc R
C64 C 0.8701(9) 0.1493(4) 0.1103(3) 0.065(3) Uani 1 1 d .
H64 H 0.8559 0.1319 0.0895 0.078 Uiso 1 1 calc R
C65 C 0.8523(8) 0.2287(4) 0.1442(2) 0.047(2) Uani 1 1 d .
C66 C 0.8443(8) 0.3192(4) 0.1778(2) 0.050(2) Uani 1 1 d .
C67 C 0.8133(8) 0.2880(4) 0.1479(2) 0.0451(19) Uani 1 1 d .
C68 C 0.8011(10) 0.3768(5) 0.1797(2) 0.066(3) Uani 1 1 d .
H68 H 0.8186 0.3986 0.1991 0.079 Uiso 1 1 calc R
C69 C 0.7339(9) 0.4005(4) 0.1532(3) 0.065(3) Uani 1 1 d .
H69 H 0.7052 0.4387 0.1542 0.078 Uiso 1 1 calc R
C70 C 0.7079(8) 0.3676(4) 0.1243(3) 0.059(2) Uani 1 1 d .
H70 H 0.6618 0.3847 0.1063 0.070 Uiso 1 1 calc R
C71 C 1.0240(8) 0.2565(4) 0.0248(2) 0.053(2) Uani 1 1 d .
C72 C 0.9269(9) 0.2858(4) 0.0351(2) 0.055(2) Uani 1 1 d .
C73 C 0.8159(8) 0.3756(4) 0.0373(2) 0.050(2) Uani 1 1 d .
C74 C 0.9027(9) 0.3454(4) 0.0282(2) 0.060(2) Uani 1 1 d .
H74 H 0.9490 0.3663 0.0166 0.072 Uiso 1 1 calc R
C75 C 0.7995(9) 0.4408(4) 0.0298(2) 0.055(2) Uani 1 1 d .
C76 C 0.6963(11) 0.4649(5) 0.0260(2) 0.069(3) Uani 1 1 d .
H76 H 0.6363 0.4405 0.0282 0.082 Uiso 1 1 calc R
C77 C 0.8863(10) 0.4798(5) 0.0277(3) 0.071(3) Uani 1 1 d .
H77 H 0.9591 0.4655 0.0309 0.085 Uiso 1 1 calc R
C78 C 0.8659(13) 0.5394(5) 0.0210(3) 0.080(4) Uani 1 1 d .
H78 H 0.9249 0.5650 0.0197 0.096 Uiso 1 1 calc R
C79 C 0.3086(14) 0.1518(8) 0.1079(5) 0.138(7) Uani 1 1 d .
H79 H 0.2828 0.1875 0.1152 0.165 Uiso 1 1 calc R
C80 C 0.3973(11) 0.1522(6) 0.0923(3) 0.079(3) Uani 1 1 d .
C81 C 0.4580(10) 0.2084(5) 0.0850(3) 0.069(3) Uani 1 1 d .
C82 C 0.3960(9) 0.2600(5) 0.0784(3) 0.071(3) Uani 1 1 d .
H82 H 0.3198 0.2584 0.0784 0.085 Uiso 1 1 calc R
C83 C 0.4426(8) 0.3144(4) 0.0716(2) 0.057(2) Uani 1 1 d .
C84 C 0.3754(8) 0.3703(5) 0.0694(2) 0.062(3) Uani 1 1 d .
C85 C 0.2637(12) 0.3717(7) 0.0723(4) 0.098(4) Uani 1 1 d .
H85 H 0.2256 0.3364 0.0745 0.117 Uiso 1 1 calc R
C86 C 0.5606(10) 0.2146(5) -0.0074(3) 0.066(3) Uani 1 1 d .
C87 C 0.4841(10) 0.2361(5) -0.0376(3) 0.071(3) Uani 1 1 d .
C88 C 0.3880(15) 0.2274(9) -0.0929(4) 0.127(6) Uani 1 1 d .
H88 H 0.3705 0.2052 -0.1122 0.153 Uiso 1 1 calc R
C89 C 0.4395(10) 0.2936(6) -0.0370(3) 0.079(3) Uani 1 1 d .
H89 H 0.4576 0.3163 -0.0179 0.095 Uiso 1 1 calc R
C90 C 0.3724(12) 0.3168(7) -0.0628(4) 0.097(4) Uani 1 1 d .
H90 H 0.3428 0.3548 -0.0616 0.117 Uiso 1 1 calc R
C91 C 0.3465(15) 0.2835(10) -0.0919(4) 0.129(6) Uani 1 1 d .
H91 H 0.3012 0.2997 -0.1104 0.155 Uiso 1 1 calc R
C92 C 0.5757(11) 0.1537(5) -0.0022(3) 0.083(4) Uani 1 1 d .
H92 H 0.5341 0.1277 -0.0171 0.100 Uiso 1 1 calc R
C93 C 0.6504(11) 0.1296(5) 0.0244(3) 0.078(3) Uani 1 1 d .
C94 C 0.4273(10) 0.4235(5) 0.0660(3) 0.074(3) Uani 1 1 d .
H94 H 0.5016 0.4240 0.0636 0.089 Uiso 1 1 calc R
C95 C 0.3691(13) 0.4765(6) 0.0663(3) 0.093(4) Uani 1 1 d .
H95 H 0.4060 0.5123 0.0644 0.112 Uiso 1 1 calc R
C96 C 0.7568(13) 0.5616(5) 0.0163(3) 0.081(4) Uani 1 1 d .
H96 H 0.7422 0.6016 0.0114 0.097 Uiso 1 1 calc R
C97 C 0.4409(13) 0.0983(6) 0.0845(3) 0.094(4) Uani 1 1 d .
H97 H 0.5057 0.0978 0.0756 0.113 Uiso 1 1 calc R
C98 C 1.0592(12) 0.3282(7) 0.2862(3) 0.100(4) Uani 1 1 d .
H98 H 1.0395 0.3679 0.2882 0.120 Uiso 1 1 calc R
C99 C 1.1268(15) 0.3006(10) 0.3111(4) 0.123(6) Uani 1 1 d .
H99 H 1.1549 0.3224 0.3299 0.147 Uiso 1 1 calc R
C100 C 1.1202(12) 0.2092(7) 0.2815(3) 0.098(4) Uani 1 1 d .
H100 H 1.1388 0.1691 0.2808 0.117 Uiso 1 1 calc R
C101 C 0.2101(13) 0.4252(9) 0.0720(4) 0.112(5) Uani 1 1 d .
H101 H 0.1351 0.4258 0.0738 0.134 Uiso 1 1 calc R
C102 C 0.2639(16) 0.4779(8) 0.0691(4) 0.109(5) Uani 1 1 d .
H102 H 0.2265 0.5141 0.0692 0.130 Uiso 1 1 calc R
C103 C 0.6771(13) 0.5251(5) 0.0191(3) 0.085(4) Uani 1 1 d .
H103 H 0.6045 0.5395 0.0163 0.102 Uiso 1 1 calc R
C104 C 1.1563(17) 0.2416(10) 0.3098(4) 0.127(6) Uani 1 1 d .
H104 H 1.2003 0.2236 0.3280 0.152 Uiso 1 1 calc R
C105 C 0.6618(14) 0.0617(5) 0.0278(3) 0.099(5) Uani 1 1 d .
C106 C 1.2098(13) 0.2005(7) 0.0074(5) 0.116(6) Uani 1 1 d .
H106 H 1.2669 0.1804 -0.0002 0.139 Uiso 1 1 calc R
C107 C 1.0904(14) 0.2827(6) 0.0059(4) 0.110(5) Uani 1 1 d .
H107 H 1.0713 0.3206 -0.0024 0.132 Uiso 1 1 calc R
C108 C 0.4825(17) -0.1482(9) 0.1570(4) 0.136(5) Uani 1 1 d U
H108 H 0.4382 -0.1646 0.1384 0.163 Uiso 1 1 calc R
C109 C 1.1868(15) 0.2556(8) -0.0020(5) 0.129(7) Uani 1 1 d .
H109 H 1.2331 0.2765 -0.0136 0.155 Uiso 1 1 calc R
C110 C 1.2465(17) -0.0559(8) 0.1883(5) 0.129(5) Uani 1 1 d U
H110 H 1.3206 -0.0673 0.1899 0.154 Uiso 1 1 calc R
C111 C 0.2976(19) 0.0455(10) 0.1034(6) 0.144(8) Uani 1 1 d .
H111 H 0.2620 0.0098 0.1064 0.173 Uiso 1 1 calc R
C112 C 0.6414(17) 0.0237(6) 0.0021(4) 0.130(7) Uani 1 1 d .
H112 H 0.6146 0.0385 -0.0189 0.156 Uiso 1 1 calc R
C113 C 0.3889(19) 0.0446(7) 0.0899(5) 0.135(7) Uani 1 1 d .
H113 H 0.4178 0.0085 0.0840 0.162 Uiso 1 1 calc R
C114 C 0.6875(18) 0.0376(7) 0.0587(4) 0.136(7) Uani 1 1 d .
H114 H 0.6996 0.0628 0.0769 0.164 Uiso 1 1 calc R
C115 C 0.682(2) 0.1605(10) 0.4175(5) 0.144(8) Uani 1 1 d .
H115 H 0.6281 0.1761 0.4283 0.173 Uiso 1 1 calc R
C116 C 0.783(2) 0.1532(9) 0.4344(4) 0.145(8) Uani 1 1 d .
H116 H 0.7987 0.1630 0.4567 0.174 Uiso 1 1 calc R
C117 C 1.2044(16) -0.0294(8) 0.2138(4) 0.121(4) Uani 1 1 d U
H117 H 1.2539 -0.0249 0.2337 0.145 Uiso 1 1 calc R
C118 C 0.6958(17) -0.0239(7) 0.0636(6) 0.144(8) Uani 1 1 d .
H118 H 0.7085 -0.0397 0.0848 0.173 Uiso 1 1 calc R
C119 C 1.1513(15) 0.1720(7) 0.0282(5) 0.126(6) Uani 1 1 d .
H119 H 1.1737 0.1348 0.0370 0.152 Uiso 1 1 calc R
C120 C 0.5057(17) -0.1794(9) 0.1835(5) 0.144(6) Uani 1 1 d U
H120 H 0.4704 -0.2157 0.1853 0.173 Uiso 1 1 calc R
C121 C 0.2547(17) 0.0979(12) 0.1131(6) 0.166(9) Uani 1 1 d .
H121 H 0.1915 0.0978 0.1228 0.199 Uiso 1 1 calc R
C122 C 0.8696(18) 0.1302(8) 0.4188(4) 0.129(6) Uani 1 1 d .
H122 H 0.9423 0.1262 0.4302 0.154 Uiso 1 1 calc R
C123 C 0.6012(19) -0.0722(8) 0.1819(4) 0.155(6) Uani 1 1 d U
H123 H 0.6331 -0.0351 0.1797 0.186 Uiso 1 1 calc R
C124 C 0.659(2) -0.0361(7) 0.0065(5) 0.158(9) Uani 1 1 d .
H124 H 0.6534 -0.0606 -0.0120 0.190 Uiso 1 1 calc R
C125 C 0.3491(17) 0.1128(11) 0.2058(6) 0.166(9) Uani 1 1 d .
H125 H 0.3263 0.0921 0.1862 0.200 Uiso 1 1 calc R
C126 C 0.685(2) -0.0606(7) 0.0366(6) 0.151(8) Uani 1 1 d .
H126 H 0.6955 -0.1015 0.0391 0.181 Uiso 1 1 calc R
C127 C 0.2948(15) 0.1621(12) 0.2128(7) 0.157(9) Uani 1 1 d .
H127 H 0.2289 0.1729 0.1990 0.188 Uiso 1 1 calc R
C128 C 0.334(2) 0.1974(10) 0.2403(7) 0.163(9) Uani 1 1 d .
H128 H 0.3007 0.2336 0.2437 0.195 Uiso 1 1 calc R
C129 C 0.519(2) -0.0950(10) 0.1557(5) 0.169(7) Uani 1 1 d U
H129 H 0.4923 -0.0710 0.1377 0.202 Uiso 1 1 calc R

loop_
_atom_site_aniso_label
_atom_site_aniso_U_11
_atom_site_aniso_U_22
_atom_site_aniso_U_33
_atom_site_aniso_U_23
_atom_site_aniso_U_13
_atom_site_aniso_U_12
Dy1 0.0700(4) 0.0761(3) 0.0409(3) 0.0009(2) 0.0013(2) 0.0133(2)
O1 0.066(5) 0.079(5) 0.050(4) 0.004(3) 0.009(3) 0.017(4)
O2 0.064(5) 0.084(5) 0.054(4) 0.002(4) 0.002(3) 0.008(4)
O3 0.116(7) 0.072(5) 0.062(5) 0.001(4) -0.011(4) 0.011(5)
O4 0.099(6) 0.090(6) 0.056(4) 0.005(4) -0.005(4) 0.011(5)
O5 0.071(5) 0.094(5) 0.041(4) -0.004(3) 0.004(3) 0.016(4)
O6 0.082(6) 0.124(7) 0.040(4) -0.012(4) 0.001(4) 0.015(5)
N1 0.053(5) 0.081(6) 0.037(4) 0.009(4) 0.001(3) 0.001(4)
N2 0.073(6) 0.072(5) 0.036(4) -0.001(4) 0.006(4) 0.008(4)
C1 0.118(9) 0.083(7) 0.055(6) -0.017(5) 0.000(6) 0.021(6)
C2 0.062(7) 0.082(7) 0.052(6) -0.011(5) 0.011(5) 0.026(6)
C3 0.082(8) 0.079(7) 0.057(6) 0.002(5) 0.005(6) 0.017(6)
C4 0.066(7) 0.077(7) 0.047(5) 0.000(5) 0.008(5) 0.026(6)
C5 0.048(6) 0.082(7) 0.059(6) 0.002(5) 0.019(5) 0.028(5)
C6 0.093(9) 0.114(10) 0.045(6) 0.006(6) -0.002(6) 0.030(8)
C7 0.081(8) 0.086(8) 0.077(8) 0.025(7) 0.012(6) 0.007(7)
C8 0.111(12) 0.128(12) 0.102(11) 0.018(9) 0.022(9) 0.048(10)
C9 0.062(7) 0.067(6) 0.064(6) 0.008(5) 0.019(5) 0.000(5)
C10 0.070(7) 0.082(7) 0.061(6) 0.003(5) 0.026(6) 0.009(6)
C11 0.084(8) 0.065(6) 0.054(6) 0.003(5) 0.022(6) -0.006(6)
C12 0.071(8) 0.084(7) 0.067(7) -0.011(6) 0.021(6) -0.019(6)
C13 0.085(8) 0.074(7) 0.047(6) -0.004(5) 0.006(5) 0.010(6)
C14 0.099(9) 0.076(7) 0.035(5) -0.004(5) -0.001(5) -0.007(6)
C15 0.064(7) 0.084(7) 0.046(5) 0.007(5) 0.005(5) -0.010(6)
C16 0.050(5) 0.072(6) 0.039(5) 0.007(4) 0.009(4) -0.007(5)
C17 0.053(6) 0.071(6) 0.038(5) 0.002(4) 0.008(4) -0.014(5)
C18 0.068(7) 0.077(7) 0.035(5) 0.001(4) 0.006(4) -0.014(5)
C19 0.046(5) 0.062(6) 0.050(5) 0.003(4) 0.006(4) -0.006(4)
C21 0.079(8) 0.072(7) 0.055(6) -0.007(5) 0.008(5) 0.000(6)
C22 0.091(9) 0.088(8) 0.042(5) -0.005(5) -0.004(5) -0.009(7)
C23 0.070(7) 0.084(8) 0.043(5) 0.012(5) 0.003(5) 0.002(6)
N4 0.061(5) 0.070(5) 0.059(5) 0.000(4) 0.015(4) 0.001(4)
C25 0.043(5) 0.061(6) 0.058(6) 0.009(4) 0.008(4) -0.006(4)
C26 0.048(6) 0.074(6) 0.054(6) 0.005(5) 0.013(4) 0.003(5)
N3 0.068(6) 0.071(5) 0.047(4) 0.014(4) 0.001(4) 0.001(4)
C28 0.063(6) 0.070(6) 0.055(6) 0.013(5) 0.013(5) -0.007(5)
C29 0.149(10) 0.110(9) 0.064(7) -0.005(6) 0.024(6) 0.043(8)
C30 0.123(8) 0.061(6) 0.058(5) 0.009(5) 0.031(5) 0.026(6)
C31 0.076(8) 0.064(6) 0.054(6) 0.008(5) 0.018(5) 0.013(5)
C32 0.059(6) 0.073(6) 0.064(6) -0.002(5) 0.012(5) 0.011(5)
C33 0.064(7) 0.051(5) 0.052(5) 0.009(4) 0.009(5) 0.008(5)
C34 0.055(6) 0.051(5) 0.059(6) -0.001(4) 0.004(4) 0.007(4)
C35 0.065(7) 0.091(8) 0.058(6) -0.013(6) 0.009(5) 0.012(6)
C36 0.069(8) 0.131(11) 0.067(7) -0.021(7) -0.005(6) 0.011(8)
C37 0.048(7) 0.094(9) 0.109(11) -0.014(8) -0.002(7) -0.012(6)
C38 0.084(9) 0.062(6) 0.076(8) -0.001(5) 0.013(6) -0.006(6)
C39 0.086(9) 0.152(14) 0.058(7) 0.021(8) 0.014(6) 0.031(10)
C40 0.081(9) 0.128(12) 0.079(9) 0.039(8) 0.030(7) 0.052(9)
C41 0.096(10) 0.105(10) 0.072(8) 0.010(7) 0.001(7) 0.043(8)
C42 0.063(7) 0.070(6) 0.063(6) 0.014(5) 0.025(5) -0.002(5)
C43 0.091(9) 0.069(7) 0.081(8) 0.000(6) 0.021(7) 0.004(6)
C44 0.099(10) 0.076(8) 0.101(10) 0.024(7) 0.031(8) 0.011(7)
C45 0.083(9) 0.094(9) 0.095(10) 0.035(8) 0.018(7) 0.014(7)
C46 0.071(7) 0.089(8) 0.060(7) 0.021(6) 0.006(5) 0.011(6)
C47 0.095(11) 0.121(12) 0.091(10) -0.034(9) -0.013(8) 0.009(9)
C48 0.153(16) 0.098(10) 0.083(10) 0.020(8) 0.027(10) 0.034(10)
C49 0.178(13) 0.116(9) 0.095(9) -0.001(8) -0.035(9) -0.023(9)
C50 0.092(11) 0.110(11) 0.119(13) 0.006(9) -0.026(9) 0.012(9)
C51 0.172(11) 0.134(11) 0.066(7) -0.017(7) 0.028(7) 0.039(10)
C52 0.176(11) 0.102(9) 0.090(7) 0.001(7) 0.058(7) 0.041(9)
C53 0.128(13) 0.103(10) 0.063(8) 0.001(7) 0.020(8) 0.023(9)
C54 0.104(11) 0.137(13) 0.081(9) -0.036(9) 0.028(8) -0.025(10)
Dy2 0.0645(3) 0.0462(2) 0.0509(3) 0.00218(18) 0.0119(2) -0.0048(2)
O7 0.083(5) 0.055(4) 0.064(4) 0.013(3) 0.029(4) 0.005(3)
O8 0.068(5) 0.050(4) 0.074(5) 0.006(3) 0.028(4) -0.003(3)
O11 0.057(5) 0.066(4) 0.072(5) 0.017(3) 0.005(3) -0.010(3)
O12 0.064(5) 0.061(4) 0.071(5) 0.006(3) 0.019(4) 0.002(3)
O10 0.082(5) 0.051(4) 0.080(5) -0.010(4) 0.001(4) -0.006(4)
O9 0.081(5) 0.042(3) 0.063(4) 0.000(3) 0.009(4) -0.002(3)
N7 0.052(5) 0.045(4) 0.055(4) 0.009(3) 0.012(4) 0.001(3)
N8 0.056(5) 0.044(4) 0.058(5) 0.001(3) 0.016(4) -0.001(3)
C55 0.135(13) 0.098(10) 0.082(9) -0.023(8) -0.022(9) 0.021(9)
C56 0.101(11) 0.089(9) 0.125(12) 0.018(8) 0.053(9) 0.033(8)
C57 0.084(8) 0.096(9) 0.047(6) 0.005(6) 0.007(6) -0.029(7)
C58 0.072(8) 0.102(9) 0.056(7) 0.019(6) -0.004(5) -0.024(7)
N6 0.090(7) 0.076(6) 0.058(5) 0.018(4) -0.004(5) -0.019(5)
C59 0.040(5) 0.069(6) 0.058(6) 0.007(5) 0.010(4) -0.014(5)
C60 0.059(6) 0.063(6) 0.050(5) 0.000(4) 0.012(5) -0.016(5)
N5 0.074(6) 0.085(6) 0.049(5) 0.001(4) 0.012(4) -0.016(5)
C61 0.055(6) 0.048(5) 0.059(6) 0.008(4) 0.011(4) -0.003(4)
C62 0.105(9) 0.055(6) 0.065(7) 0.018(5) 0.007(6) 0.014(6)
C63 0.121(11) 0.051(6) 0.079(8) 0.007(6) 0.005(7) 0.019(6)
C64 0.077(7) 0.051(5) 0.065(6) -0.004(5) 0.011(5) 0.004(5)
C65 0.062(6) 0.038(4) 0.042(5) 0.008(3) 0.011(4) -0.004(4)
C66 0.053(5) 0.051(5) 0.046(5) 0.000(4) 0.011(4) -0.013(4)
C67 0.055(5) 0.039(4) 0.042(5) 0.000(3) 0.013(4) -0.006(4)
C68 0.092(8) 0.062(6) 0.043(5) -0.011(4) 0.012(5) -0.008(6)
C69 0.071(7) 0.046(5) 0.078(7) -0.007(5) 0.014(6) 0.004(5)
C70 0.061(6) 0.050(5) 0.064(6) 0.004(4) 0.007(5) 0.009(5)
C71 0.041(5) 0.064(6) 0.057(5) -0.004(4) 0.012(4) 0.001(4)
C72 0.073(7) 0.052(5) 0.039(5) -0.002(4) 0.007(4) -0.007(5)
C73 0.066(6) 0.053(5) 0.031(4) 0.002(4) 0.006(4) -0.008(5)
C74 0.078(7) 0.051(5) 0.054(6) 0.005(4) 0.024(5) -0.007(5)
C75 0.075(7) 0.053(5) 0.038(5) 0.003(4) 0.013(4) 0.009(5)
C76 0.092(9) 0.062(6) 0.053(6) 0.011(5) 0.016(6) 0.001(6)
C77 0.079(8) 0.063(6) 0.073(7) 0.009(5) 0.022(6) -0.011(6)
C78 0.122(11) 0.052(6) 0.071(7) 0.010(5) 0.028(7) -0.024(7)
C79 0.106(12) 0.131(13) 0.20(2) 0.014(13) 0.090(14) -0.034(10)
C80 0.094(9) 0.078(8) 0.060(7) 0.017(6) -0.003(6) -0.026(7)
C81 0.073(8) 0.076(7) 0.054(6) 0.008(5) 0.001(5) -0.030(6)
C82 0.051(6) 0.071(7) 0.087(8) 0.006(6) 0.000(5) -0.016(5)
C83 0.050(6) 0.070(6) 0.048(5) -0.003(4) 0.004(4) -0.005(5)
C84 0.049(6) 0.080(7) 0.054(6) 0.001(5) 0.003(4) 0.008(5)
C85 0.081(9) 0.108(10) 0.106(11) 0.030(8) 0.021(8) 0.026(8)
C86 0.090(8) 0.057(6) 0.054(6) -0.012(5) 0.021(5) 0.002(6)
C87 0.080(8) 0.083(7) 0.052(6) 0.003(5) 0.020(5) 0.008(6)
C88 0.135(15) 0.154(15) 0.075(10) -0.014(10) -0.028(9) 0.050(13)
C89 0.079(8) 0.093(8) 0.066(7) 0.007(6) 0.016(6) 0.021(7)
C90 0.090(10) 0.118(11) 0.081(9) 0.024(8) 0.010(7) 0.030(8)
C91 0.123(14) 0.176(18) 0.077(10) 0.021(11) -0.011(9) 0.045(13)
C92 0.108(10) 0.066(7) 0.066(7) -0.016(5) -0.010(7) -0.009(7)
C93 0.104(10) 0.059(6) 0.068(7) -0.009(5) 0.007(7) 0.002(6)
C94 0.069(7) 0.068(7) 0.083(8) 0.003(6) 0.007(6) 0.012(6)
C95 0.097(11) 0.088(9) 0.091(10) 0.002(7) 0.008(8) 0.013(8)
C96 0.117(11) 0.051(6) 0.077(8) 0.015(5) 0.025(7) 0.012(7)
C97 0.104(11) 0.092(9) 0.080(9) 0.022(7) -0.002(7) -0.015(8)
C98 0.103(11) 0.128(11) 0.065(8) -0.010(8) 0.004(7) -0.036(9)
C99 0.129(14) 0.172(18) 0.055(8) -0.009(10) -0.016(8) -0.042(13)
C100 0.103(10) 0.114(10) 0.069(8) 0.031(7) -0.006(7) -0.023(8)
C101 0.078(10) 0.153(16) 0.106(12) 0.029(11) 0.022(8) 0.036(11)
C102 0.125(15) 0.113(12) 0.088(10) -0.001(9) 0.021(9) 0.039(11)
C103 0.113(11) 0.072(7) 0.071(8) 0.020(6) 0.023(7) 0.024(8)
C104 0.147(16) 0.167(17) 0.053(8) 0.024(10) -0.014(9) -0.031(14)
C105 0.156(14) 0.056(7) 0.080(9) -0.011(6) 0.009(9) 0.003(8)
C106 0.097(12) 0.095(11) 0.168(17) -0.031(11) 0.057(11) 0.020(9)
C107 0.130(13) 0.078(8) 0.144(14) 0.014(8) 0.080(11) 0.010(8)
C108 0.164(13) 0.132(10) 0.091(9) -0.019(8) -0.032(9) -0.018(10)
C109 0.113(13) 0.114(13) 0.189(19) -0.022(12) 0.102(14) -0.001(10)
C110 0.138(10) 0.142(11) 0.118(10) -0.019(9) 0.054(7) 0.040(10)
C111 0.124(17) 0.127(16) 0.18(2) 0.059(15) 0.024(14) -0.042(13)
C112 0.22(2) 0.063(8) 0.094(11) -0.029(7) 0.001(12) 0.006(10)
C113 0.18(2) 0.089(11) 0.133(15) 0.015(10) 0.015(14) -0.060(12)
C114 0.24(2) 0.073(9) 0.088(11) 0.014(8) 0.006(12) 0.001(11)
C115 0.18(2) 0.180(19) 0.089(12) -0.064(13) 0.063(13) -0.042(17)
C116 0.22(3) 0.147(16) 0.064(10) -0.028(10) 0.009(13) -0.016(17)
C117 0.138(9) 0.143(11) 0.091(8) -0.012(8) 0.045(7) 0.040(9)
C118 0.18(2) 0.071(10) 0.169(19) 0.025(11) -0.012(15) -0.011(11)
C119 0.118(13) 0.083(10) 0.191(19) 0.002(11) 0.063(13) 0.019(9)
C120 0.172(13) 0.127(10) 0.110(10) -0.009(8) -0.038(10) -0.025(10)
C121 0.093(14) 0.18(2) 0.23(3) 0.06(2) 0.054(15) -0.055(15)
C122 0.170(18) 0.148(15) 0.057(8) -0.017(9) -0.010(10) 0.008(13)
C123 0.205(14) 0.124(10) 0.101(10) 0.020(7) -0.067(10) -0.035(10)
C124 0.27(3) 0.064(9) 0.126(16) -0.019(10) -0.007(17) 0.019(12)
C125 0.124(16) 0.19(2) 0.153(18) -0.014(15) -0.064(13) 0.061(15)
C126 0.22(2) 0.057(9) 0.17(2) -0.019(11) 0.016(17) 0.002(11)
C127 0.067(11) 0.19(2) 0.19(2) 0.044(18) -0.024(12) 0.018(13)
C128 0.142(19) 0.132(17) 0.20(3) 0.015(16) -0.004(17) 0.058(15)
C129 0.214(15) 0.151(11) 0.104(10) 0.011(9) -0.070(10) -0.039(11)

loop_
_atom_type_symbol
_atom_type_description
_atom_type_scat_dispersion_real
_atom_type_scat_dispersion_imag
_atom_type_scat_source
C C 0.0033 0.0016 'International Tables Vol C Tables 4.2.6.8 and 6.1.1.4'
Dy Dy -0.1892 4.4098 'International Tables Vol C Tables 4.2.6.8 and 6.1.1.4'
N N 0.0061 0.0033 'International Tables Vol C Tables 4.2.6.8 and 6.1.1.4'
O O 0.0106 0.0060 'International Tables Vol C Tables 4.2.6.8 and 6.1.1.4'
H H 0.0000 0.0000 'International Tables Vol C Tables 4.2.6.8 and 6.1.1.4'

loop_
_geom_angle_atom_site_label_1
_geom_angle_atom_site_label_2
_geom_angle_atom_site_label_3
_geom_angle
O3 Dy1 O2 106.9(3)
O3 Dy1 O5 80.2(3)
O2 Dy1 O5 145.7(3)
O3 Dy1 O4 73.0(3)
O2 Dy1 O4 73.9(3)
O5 Dy1 O4 138.4(3)
O3 Dy1 O6 93.7(3)
O2 Dy1 O6 138.1(3)
O5 Dy1 O6 72.5(3)
O4 Dy1 O6 78.1(3)
O3 Dy1 O1 78.4(3)
O2 Dy1 O1 70.0(2)
O5 Dy1 O1 79.1(2)
O4 Dy1 O1 124.1(3)
O6 Dy1 O1 151.4(3)
O3 Dy1 N2 151.1(3)
O2 Dy1 N2 69.9(3)
O5 Dy1 N2 119.4(3)
O4 Dy1 N2 78.7(3)
O6 Dy1 N2 74.6(3)
O1 Dy1 N2 123.8(2)
O3 Dy1 N1 146.4(3)
O2 Dy1 N1 79.6(3)
O5 Dy1 N1 77.5(3)
O4 Dy1 N1 138.6(3)
O6 Dy1 N1 103.0(3)
O1 Dy1 N1 72.9(2)
N2 Dy1 N1 62.4(2)
C11 O1 Dy1 134.5(7)
C9 O2 Dy1 133.9(7)
C4 O3 Dy1 137.9(7)
C2 O4 Dy1 135.5(7)
C33 O5 Dy1 133.5(6)
C31 O6 Dy1 134.1(7)
C23 N1 C18 117.2(9)
C23 N1 Dy1 122.2(7)
C18 N1 Dy1 117.9(6)
C13 N2 C17 117.0(9)
C13 N2 Dy1 121.1(7)
C17 N2 Dy1 118.6(6)
C123 C1 C49 114.6(14)
C123 C1 C2 121.2(14)
C49 C1 C2 124.1(13)
O4 C2 C3 123.5(11)
O4 C2 C1 115.3(10)
C3 C2 C1 121.1(12)
C2 C3 C4 124.9(12)
C2 C3 H3 117.5
C4 C3 H3 117.5
O3 C4 C3 123.4(10)
O3 C4 C5 114.9(10)
C3 C4 C5 121.7(11)
C6 C5 C41 119.0(11)
C6 C5 C4 117.9(11)
C41 C5 C4 123.1(11)
C5 C6 C39 119.6(14)
C5 C6 H6 120.2
C39 C6 H6 120.2
C50 C7 C8 117.9(14)
C50 C7 C9 118.5(12)
C8 C7 C9 123.6(13)
C7 C8 C128 122.1(18)
C7 C8 H8 119.0
C128 C8 H8 119.0
O2 C9 C10 123.6(10)
O2 C9 C7 113.9(10)
C10 C9 C7 122.5(11)
C9 C10 C11 123.5(10)
C9 C10 H10 118.2
C11 C10 H10 118.2
O1 C11 C10 122.9(10)
O1 C11 C12 117.3(11)
C10 C11 C12 119.8(10)
C54 C12 C53 118.8(12)
C54 C12 C11 123.9(12)
C53 C12 C11 117.3(11)
N2 C13 C14 123.3(10)
N2 C13 H13 118.3
C14 C13 H13 118.3
C15 C14 C13 119.1(10)
C15 C14 H14 120.4
C13 C14 H14 120.4
C14 C15 C16 119.2(10)
C14 C15 H15 120.4
C16 C15 H15 120.4
C17 C16 C15 117.3(9)
C17 C16 C25 120.7(9)
C15 C16 C25 121.9(9)
N2 C17 C16 124.0(9)
N2 C17 C18 115.9(9)
C16 C17 C18 120.1(9)
N1 C18 C19 123.0(9)
N1 C18 C17 117.4(9)
C19 C18 C17 119.6(9)
C21 C19 C18 117.9(9)
C21 C19 C26 122.4(9)
C18 C19 C26 119.8(9)
C22 C21 C19 118.6(10)
C22 C21 H21 120.7
C19 C21 H21 120.7
C23 C22 C21 118.8(10)
C23 C22 H22 120.6
C21 C22 H22 120.6
N1 C23 C22 124.2(10)
N1 C23 H23 117.9
C22 C23 H23 117.9
C26 N4 C42 116.3(9)
N3 C25 C26 122.1(9)
N3 C25 C16 117.9(9)
C26 C25 C16 119.9(9)
N4 C26 C25 121.8(9)
N4 C26 C19 118.3(9)
C25 C26 C19 119.9(9)
C28 N3 C25 116.5(9)
N3 C28 C42 121.1(9)
N3 C28 C46 119.4(10)
C42 C28 C46 119.5(11)
C30 C29 C51 116.0(15)
C30 C29 H29 122.0
C51 C29 H29 122.0
C117 C30 C29 117.1(12)
C117 C30 C31 124.6(13)
C29 C30 C31 118.1(12)
O6 C31 C32 125.1(10)
O6 C31 C30 115.5(11)
C32 C31 C30 119.4(11)
C31 C32 C33 123.7(10)
C31 C32 H32 118.2
C33 C32 H32 118.2
O5 C33 C32 125.3(10)
O5 C33 C34 115.6(8)
C32 C33 C34 119.0(9)
C35 C34 C38 117.7(10)
C35 C34 C33 118.8(10)
C38 C34 C33 123.3(10)
C36 C35 C34 121.6(12)
C36 C35 H35 119.2
C34 C35 H35 119.2
C35 C36 C47 120.4(13)
C35 C36 H36 119.8
C47 C36 H36 119.8
C38 C37 C47 120.5(13)
C38 C37 H37 119.7
C47 C37 H37 119.7
C37 C38 C34 121.3(12)
C37 C38 H38 119.4
C34 C38 H38 119.4
C40 C39 C6 119.3(14)
C40 C39 H39 120.3
C6 C39 H39 120.3
C48 C40 C39 119.4(13)
C48 C40 H40 120.3
C39 C40 H40 120.3
C48 C41 C5 121.7(15)
C48 C41 H41 119.1
C5 C41 H41 119.1
N4 C42 C28 122.1(10)
N4 C42 C43 119.8(11)
C28 C42 C43 118.0(10)
C44 C43 C42 120.8(13)
C44 C43 H43 119.6
C42 C43 H43 119.6
C43 C44 C45 120.7(13)
C43 C44 H44 119.6
C45 C44 H44 119.6
C46 C45 C44 120.0(12)
C46 C45 H45 120.0
C44 C45 H45 120.0
C45 C46 C28 120.8(12)
C45 C46 H46 119.6
C28 C46 H46 119.6
C37 C47 C36 118.5(13)
C37 C47 H47 120.7
C36 C47 H47 120.7
C41 C48 C40 120.9(16)
C41 C48 H48 119.5
C40 C48 H48 119.5
C1 C49 C120 123.6(17)
C1 C49 H49 118.2
C120 C49 H49 118.2
C7 C50 C125 122.2(17)
C7 C50 H50 118.9
C125 C50 H50 118.9
C52 C51 C29 123.4(17)
C52 C51 H51 118.3
C29 C51 H51 118.3
C51 C52 C110 123.2(15)
C51 C52 H52 118.4
C110 C52 H52 118.4
C122 C53 C12 122.5(15)
C122 C53 H53 118.7
C12 C53 H53 118.7
C12 C54 C115 117.6(17)
C12 C54 H54 121.2
C115 C54 H54 121.2
O9 Dy2 O11 93.3(3)
O9 Dy2 O7 92.9(3)
O11 Dy2 O7 144.8(2)
O9 Dy2 O8 83.2(2)
O11 Dy2 O8 143.5(2)
O7 Dy2 O8 71.6(2)
O9 Dy2 O10 72.4(2)
O11 Dy2 O10 73.4(3)
O7 Dy2 O10 75.7(3)
O8 Dy2 O10 137.8(3)
O9 Dy2 O12 77.9(2)
O11 Dy2 O12 71.6(2)
O7 Dy2 O12 143.4(2)
O8 Dy2 O12 72.1(2)
O10 Dy2 O12 132.0(3)
O9 Dy2 N7 150.2(2)
O11 Dy2 N7 91.1(2)
O7 Dy2 N7 100.3(2)
O8 Dy2 N7 75.9(2)
O10 Dy2 N7 136.7(2)
O12 Dy2 N7 75.6(2)
O9 Dy2 N8 147.7(2)
O11 Dy2 N8 82.1(2)
O7 Dy2 N8 74.5(2)
O8 Dy2 N8 118.8(2)
O10 Dy2 N8 75.7(2)
O12 Dy2 N8 129.3(2)
N7 Dy2 N8 62.0(2)
C72 O7 Dy2 137.1(6)
C73 O8 Dy2 136.9(6)
C81 O11 Dy2 136.0(7)
C83 O12 Dy2 137.4(6)
C93 O10 Dy2 133.0(7)
C86 O9 Dy2 136.8(7)
C70 N7 C67 118.2(8)
C70 N7 Dy2 119.8(6)
C67 N7 Dy2 121.9(5)
C64 N8 C65 117.0(8)
C64 N8 Dy2 121.8(6)
C65 N8 Dy2 121.2(5)
C88 C55 C87 120.9(14)
C88 C55 H55 119.5
C87 C55 H55 119.5
C71 C56 C119 122.0(13)
C71 C56 H56 119.0
C119 C56 H56 119.0
N5 C57 C98 120.6(13)
N5 C57 C58 120.5(10)
C98 C57 C58 118.8(12)
N6 C58 C100 120.2(13)
N6 C58 C57 120.8(10)
C100 C58 C57 118.7(12)
C59 N6 C58 116.0(10)
N6 C59 C60 123.7(10)
N6 C59 C61 117.2(9)
C60 C59 C61 119.0(9)
N5 C60 C59 120.3(10)
N5 C60 C66 118.7(9)
C59 C60 C66 121.0(9)
C60 N5 C57 118.6(10)
C62 C61 C65 118.1(9)
C62 C61 C59 122.3(9)
C65 C61 C59 119.5(8)
C63 C62 C61 119.3(10)
C63 C62 H62 120.4
C61 C62 H62 120.4
C62 C63 C64 120.0(10)
C62 C63 H63 120.0
C64 C63 H63 120.0
N8 C64 C63 123.1(10)
N8 C64 H64 118.4
C63 C64 H64 118.4
N8 C65 C61 122.2(8)
N8 C65 C67 117.4(8)
C61 C65 C67 120.1(8)
C68 C66 C67 117.5(8)
C68 C66 C60 123.1(9)
C67 C66 C60 119.4(8)
N7 C67 C66 121.9(8)
N7 C67 C65 117.3(8)
C66 C67 C65 120.8(8)
C69 C68 C66 119.8(9)
C69 C68 H68 120.1
C66 C68 H68 120.1
C68 C69 C70 119.7(9)
C68 C69 H69 120.1
C70 C69 H69 120.1
N7 C70 C69 122.8(9)
N7 C70 H70 118.6
C69 C70 H70 118.6
C107 C71 C56 115.5(11)
C107 C71 C72 124.3(10)
C56 C71 C72 120.0(9)
O7 C72 C74 122.9(9)
O7 C72 C71 115.7(8)
C74 C72 C71 121.4(9)
O8 C73 C74 124.5(8)
O8 C73 C75 114.9(8)
C74 C73 C75 120.6(8)
C73 C74 C72 124.8(9)
C73 C74 H74 117.6
C72 C74 H74 117.6
C76 C75 C77 116.4(9)
C76 C75 C73 120.0(9)
C77 C75 C73 123.5(10)
C75 C76 C103 122.0(12)
C75 C76 H76 119.0
C103 C76 H76 119.0
C78 C77 C75 120.7(12)
C78 C77 H77 119.6
C75 C77 H77 119.6
C77 C78 C96 120.4(11)
C77 C78 H78 119.8
C96 C78 H78 119.8
C80 C79 C121 120.7(19)
C80 C79 H79 119.6
C121 C79 H79 119.6
C79 C80 C97 118.7(13)
C79 C80 C81 124.0(14)
C97 C80 C81 117.2(12)
O11 C81 C82 126.4(9)
O11 C81 C80 115.8(11)
C82 C81 C80 117.8(11)
C81 C82 C83 123.0(10)
C81 C82 H82 118.5
C83 C82 H82 118.5
O12 C83 C82 123.3(10)
O12 C83 C84 116.2(9)
C82 C83 C84 120.5(9)
C94 C84 C85 117.8(11)
C94 C84 C83 118.7(9)
C85 C84 C83 123.4(11)
C101 C85 C84 119.6(14)
C101 C85 H85 120.2
C84 C85 H85 120.2
O9 C86 C92 124.1(11)
O9 C86 C87 116.3(9)
C92 C86 C87 119.5(10)
C55 C87 C89 117.0(11)
C55 C87 C86 125.0(11)
C89 C87 C86 118.0(10)
C55 C88 C91 121.1(15)
C55 C88 H88 119.5
C91 C88 H88 119.5
C90 C89 C87 122.2(13)
C90 C89 H89 118.9
C87 C89 H89 118.9
C89 C90 C91 119.3(14)
C89 C90 H90 120.3
C91 C90 H90 120.3
C88 C91 C90 119.4(14)
C88 C91 H91 120.3
C90 C91 H91 120.3
C86 C92 C93 123.4(10)
C86 C92 H92 118.3
C93 C92 H92 118.3
O10 C93 C92 124.9(10)
O10 C93 C105 115.6(11)
C92 C93 C105 119.5(11)
C84 C94 C95 120.1(12)
C84 C94 H94 120.0
C95 C94 H94 120.0
C102 C95 C94 122.2(15)
C102 C95 H95 118.9
C94 C95 H95 118.9
C103 C96 C78 118.2(11)
C103 C96 H96 120.9
C78 C96 H96 120.9
C80 C97 C113 120.8(16)
C80 C97 H97 119.6
C113 C97 H97 119.6
C99 C98 C57 119.2(16)
C99 C98 H98 120.4
C57 C98 H98 120.4
C98 C99 C104 122.9(15)
C98 C99 H99 118.5
C104 C99 H99 118.5
C104 C100 C58 120.4(16)
C104 C100 H100 119.8
C58 C100 H100 119.8
C85 C101 C102 121.7(15)
C85 C101 H101 119.2
C102 C101 H101 119.2
C95 C102 C101 118.6(15)
C95 C102 H102 120.7
C101 C102 H102 120.7
C96 C103 C76 122.2(13)
C96 C103 H103 118.9
C76 C103 H103 118.9
C99 C104 C100 119.5(15)
C99 C104 H104 120.2
C100 C104 H104 120.2
C112 C105 C114 117.4(13)
C112 C105 C93 123.6(13)
C114 C105 C93 118.8(12)
C109 C106 C119 121.2(14)
C109 C106 H106 119.4
C119 C106 H106 119.4
C71 C107 C109 123.7(14)
C71 C107 H107 118.2
C109 C107 H107 118.2
C129 C108 C120 121.2(18)
C129 C108 H108 119.4
C120 C108 H108 119.4
C106 C109 C107 118.7(14)
C106 C109 H109 120.6
C107 C109 H109 120.6
C52 C110 C117 113.0(17)
C52 C110 H110 123.5
C117 C110 H110 123.5
C113 C111 C121 121.7(18)
C113 C111 H111 119.2
C121 C111 H111 119.2
C105 C112 C124 121.0(17)
C105 C112 H112 119.5
C124 C112 H112 119.5
C111 C113 C97 119(2)
C111 C113 H113 120.3
C97 C113 H113 120.3
C105 C114 C118 121.8(16)
C105 C114 H114 119.1
C118 C114 H114 119.1
C116 C115 C54 123.7(19)
C116 C115 H115 118.2
C54 C115 H115 118.2
C115 C116 C122 120.3(16)
C115 C116 H116 119.8
C122 C116 H116 119.8
C30 C117 C110 127.1(18)
C30 C117 H117 116.5
C110 C117 H117 116.5
C126 C118 C114 118.7(19)
C126 C118 H118 120.6
C114 C118 H118 120.6
C106 C119 C56 118.4(15)
C106 C119 H119 120.8
C56 C119 H119 120.8
C108 C120 C49 118.7(19)
C108 C120 H120 120.6
C49 C120 H120 120.6
C111 C121 C79 118.5(19)
C111 C121 H121 120.8
C79 C121 H121 120.8
C53 C122 C116 117.1(18)
C53 C122 H122 121.5
C116 C122 H122 121.5
C1 C123 C129 120.8(18)
C1 C123 H123 119.6
C129 C123 H123 119.6
C126 C124 C112 121.9(17)
C126 C124 H124 119.1
C112 C124 H124 119.1
C127 C125 C50 118(2)
C127 C125 H125 121.1
C50 C125 H125 121.1
C124 C126 C118 118.6(16)
C124 C126 H126 120.7
C118 C126 H126 120.7
C125 C127 C128 122.0(18)
C125 C127 H127 119.0
C128 C127 H127 119.0
C8 C128 C127 117.6(19)
C8 C128 H128 121.2
C127 C128 H128 121.2
C108 C129 C123 120.3(18)
C108 C129 H129 119.8
C123 C129 H129 119.8

loop_
_geom_bond_atom_site_label_1
_geom_bond_atom_site_label_2
_geom_bond_distance
Dy1 O3 2.250(8)
Dy1 O2 2.302(7)
Dy1 O5 2.321(7)
Dy1 O4 2.327(9)
Dy1 O6 2.338(8)
Dy1 O1 2.376(7)
Dy1 N2 2.575(8)
Dy1 N1 2.581(9)
O1 C11 1.241(12)
O2 C9 1.254(12)
O3 C4 1.254(13)
O4 C2 1.268(14)
O5 C33 1.260(12)
O6 C31 1.239(13)
N1 C23 1.335(13)
N1 C18 1.347(12)
N2 C13 1.332(12)
N2 C17 1.344(12)
C1 C123 1.334(19)
C1 C49 1.35(2)
C1 C2 1.508(16)
C2 C3 1.366(15)
C3 C4 1.412(15)
C3 H3 0.9300
C4 C5 1.504(14)
C5 C6 1.373(16)
C5 C41 1.373(18)
C6 C39 1.424(17)
C6 H6 0.9300
C7 C50 1.36(2)
C7 C8 1.371(19)
C7 C9 1.498(16)
C8 C128 1.37(2)
C8 H8 0.9300
C9 C10 1.378(15)
C10 C11 1.415(16)
C10 H10 0.9300
C11 C12 1.510(15)
C12 C54 1.361(18)
C12 C53 1.426(18)
C13 C14 1.398(15)
C13 H13 0.9300
C14 C15 1.349(15)
C14 H14 0.9300
C15 C16 1.417(13)
C15 H15 0.9300
C16 C17 1.381(13)
C16 C25 1.453(13)
C17 C18 1.466(13)
C18 C19 1.403(14)
C19 C21 1.395(14)
C19 C26 1.465(13)
C21 C22 1.394(16)
C21 H21 0.9300
C22 C23 1.364(15)
C22 H22 0.9300
C23 H23 0.9300
N4 C26 1.339(13)
N4 C42 1.355(13)
C25 N3 1.350(12)
C25 C26 1.398(14)
N3 C28 1.346(13)
C28 C42 1.407(15)
C28 C46 1.417(14)
C29 C30 1.389(19)
C29 C51 1.412(18)
C29 H29 0.9300
C30 C117 1.35(2)
C30 C31 1.493(14)
C31 C32 1.378(15)
C32 C33 1.398(14)
C32 H32 0.9300
C33 C34 1.505(14)
C34 C35 1.366(14)
C34 C38 1.401(15)
C35 C36 1.366(16)
C35 H35 0.9300
C36 C47 1.400(19)
C36 H36 0.9300
C37 C38 1.367(17)
C37 C47 1.37(2)
C37 H37 0.9300
C38 H38 0.9300
C39 C40 1.39(2)
C39 H39 0.9300
C40 C48 1.36(2)
C40 H40 0.9300
C41 C48 1.359(18)
C41 H41 0.9300
C42 C43 1.429(15)
C43 C44 1.341(17)
C43 H43 0.9300
C44 C45 1.42(2)
C44 H44 0.9300
C45 C46 1.345(17)
C45 H45 0.9300
C46 H46 0.9300
C47 H47 0.9300
C48 H48 0.9300
C49 C120 1.39(2)
C49 H49 0.9300
C50 C125 1.39(2)
C50 H50 0.9300
C51 C52 1.30(2)
C51 H51 0.9300
C52 C110 1.37(2)
C52 H52 0.9300
C53 C122 1.356(18)
C53 H53 0.9300
C54 C115 1.41(2)
C54 H54 0.9300
Dy2 O9 2.279(7)
Dy2 O11 2.305(7)
Dy2 O7 2.311(7)
Dy2 O8 2.315(6)
Dy2 O10 2.344(7)
Dy2 O12 2.353(7)
Dy2 N7 2.581(8)
Dy2 N8 2.611(8)
O7 C72 1.265(11)
O8 C73 1.256(11)
O11 C81 1.256(13)
O12 C83 1.260(11)
O10 C93 1.254(13)
O9 C86 1.254(12)
N7 C70 1.328(11)
N7 C67 1.363(11)
N8 C64 1.346(12)
N8 C65 1.349(11)
C55 C88 1.344(19)
C55 C87 1.387(16)
C55 H55 0.9300
C56 C71 1.370(15)
C56 C119 1.416(19)
C56 H56 0.9300
C57 N5 1.334(15)
C57 C98 1.408(16)
C57 C58 1.435(18)
C58 N6 1.364(15)
C58 C100 1.388(16)
N6 C59 1.319(13)
C59 C60 1.411(14)
C59 C61 1.462(13)
C60 N5 1.325(12)
C60 C66 1.439(13)
C61 C62 1.369(14)
C61 C65 1.418(13)
C62 C63 1.362(16)
C62 H62 0.9300
C63 C64 1.365(15)
C63 H63 0.9300
C64 H64 0.9300
C65 C67 1.429(12)
C66 C68 1.403(14)
C66 C67 1.407(12)
C68 C69 1.351(14)
C68 H68 0.9300
C69 C70 1.387(14)
C69 H69 0.9300
C70 H70 0.9300
C71 C107 1.353(16)
C71 C72 1.482(13)
C72 C74 1.385(13)
C73 C74 1.364(13)
C73 C75 1.499(12)
C74 H74 0.9300
C75 C76 1.352(15)
C75 C77 1.386(14)
C76 C103 1.391(15)
C76 H76 0.9300
C77 C78 1.379(15)
C77 H77 0.9300
C78 C96 1.400(18)
C78 H78 0.9300
C79 C80 1.353(18)
C79 C121 1.41(2)
C79 H79 0.9300
C80 C97 1.380(19)
C80 C81 1.520(14)
C81 C82 1.382(16)
C82 C83 1.396(14)
C82 H82 0.9300
C83 C84 1.490(14)
C84 C94 1.369(15)
C84 C85 1.389(16)
C85 C101 1.36(2)
C85 H85 0.9300
C86 C92 1.388(15)
C86 C87 1.493(16)
C87 C89 1.402(16)
C88 C91 1.36(2)
C88 H88 0.9300
C89 C90 1.325(16)
C89 H89 0.9300
C90 C91 1.40(2)
C90 H90 0.9300
C91 H91 0.9300
C92 C93 1.399(16)
C92 H92 0.9300
C93 C105 1.532(16)
C94 C95 1.385(17)
C94 H94 0.9300
C95 C102 1.31(2)
C95 H95 0.9300
C96 C103 1.291(17)
C96 H96 0.9300
C97 C113 1.398(19)
C97 H97 0.9300
C98 C99 1.34(2)
C98 H98 0.9300
C99 C104 1.38(2)
C99 H99 0.9300
C100 C104 1.38(2)
C100 H100 0.9300
C101 C102 1.37(2)
C101 H101 0.9300
C102 H102 0.9300
C103 H103 0.9300
C104 H104 0.9300
C105 C112 1.348(17)
C105 C114 1.365(19)
C106 C109 1.31(2)
C106 C119 1.37(2)
C106 H106 0.9300
C107 C109 1.411(19)
C107 H107 0.9300
C108 C129 1.28(2)
C108 C120 1.28(2)
C108 H108 0.9300
C109 H109 0.9300
C110 C117 1.385(19)
C110 H110 0.9300
C111 C113 1.33(3)
C111 C121 1.37(3)
C111 H111 0.9300
C112 C124 1.37(2)
C112 H112 0.9300
C113 H113 0.9300
C114 C118 1.39(2)
C114 H114 0.9300
C115 C116 1.31(3)
C115 H115 0.9300
C116 C122 1.42(3)
C116 H116 0.9300
C117 H117 0.9300
C118 C126 1.37(3)
C118 H118 0.9300
C119 H119 0.9300
C120 H120 0.9300
C121 H121 0.9300
C122 H122 0.9300
C123 C129 1.43(2)
C123 H123 0.9300
C124 C126 1.34(3)
C124 H124 0.9300
C125 C127 1.35(3)
C125 H125 0.9300
C126 H126 0.9300
C127 C128 1.39(3)
C127 H127 0.9300
C128 H128 0.9300
C129 H129 0.9300

loop_
_platon_squeeze_void_nr
_platon_squeeze_void_average_x
_platon_squeeze_void_average_y
_platon_squeeze_void_average_z
_platon_squeeze_void_volume
_platon_squeeze_void_count_electrons
1 0.000 0.000 0.000 666.9 221.8
2 0.009 0.495 0.098 11.5 5.7
3 0.000 0.500 0.500 666.9 211.0
4 -0.010 0.995 0.402 11.5 9.1
5 0.009 0.005 0.598 11.5 16.0
6 -0.010 0.505 0.902 11.5 17.9
7 0.406 0.195 0.340 11.0 -2.6
8 0.406 0.305 0.840 11.0 -1.0
9 0.593 0.695 0.159 11.0 -3.3
10 0.593 0.805 0.660 11.0 1.2
